data_7241433
loop_
_publ_author_name
'Jha, Babli K.'
'Prudhviraj, Jaggaraju'
'Mainkar, Prathama S.'
'Punna, Nagender'
'Chandrasekhar, Srivari'

_publ_section_title
;
 Diastereoselective synthesis of CF3-dihydrobenzofurans by [4+1]
 annulation of in situ-generated CF3-o-quinone methides and sulfur ylides
;
_journal_issue 63
_journal_name_full 'RSC Advances'
_journal_page_first 38588
_journal_page_last 38591
_journal_paper_doi 10.1039/D0RA08289A
_journal_volume 10
_journal_year 2020
_chemical_formula_moiety 'C16 H11 F3 O2'
_chemical_formula_sum 'C16 H11 F3 O2'
_chemical_formula_weight 292.25
_space_group_crystal_system triclinic
_space_group_IT_number 2
_space_group_name_Hall '-P 1'
_space_group_name_H-M_alt 'P -1'
_atom_sites_solution_hydrogens geom
_audit_creation_method SHELXL-2018/3
_audit_update_record
;
2020-08-14 deposited with the CCDC.	2020-09-30 downloaded from the CCDC.
;
_cell_angle_alpha 116.090(17)
_cell_angle_beta 91.310(17)
_cell_angle_gamma 108.693(16)
_cell_formula_units_Z 2
_cell_length_a 8.056(7)
_cell_length_b 9.746(9)
_cell_length_c 10.356(10)
_cell_measurement_reflns_used 9910
_cell_measurement_temperature 294(2)
_cell_measurement_theta_max 30.66
_cell_measurement_theta_min 2.52
_cell_volume 678.8(11)
_computing_cell_refinement '<i>SAINT</i> (Bruker, 2016)'
_computing_data_collection '<i>APEX3</i> (Bruker, 2016)'
_computing_data_reduction 'Bruker SAINT'
_computing_molecular_graphics 'Bruker SHELXTL'
_computing_publication_material 'Bruker SHELXTL'
_computing_structure_refinement '<i>SHELXL2014</i> (Sheldrick, 2015)'
_computing_structure_solution '<i>SHELXT</i> (Sheldrick, 2015)'
_diffrn_ambient_temperature 294(2)
_diffrn_measured_fraction_theta_full 0.994
_diffrn_measured_fraction_theta_max 0.988
_diffrn_measurement_device_type 'Bruker D8 QUEST PHOTON-100'
_diffrn_measurement_method '\w and \f'
_diffrn_radiation_type MoK\a
_diffrn_radiation_wavelength 0.71073
_diffrn_reflns_av_R_equivalents 0.0317
_diffrn_reflns_av_unetI/netI 0.0355
_diffrn_reflns_Laue_measured_fraction_full 0.994
_diffrn_reflns_Laue_measured_fraction_max 0.988
_diffrn_reflns_limit_h_max 11
_diffrn_reflns_limit_h_min -8
_diffrn_reflns_limit_k_max 13
_diffrn_reflns_limit_k_min -13
_diffrn_reflns_limit_l_max 14
_diffrn_reflns_limit_l_min -14
_diffrn_reflns_number 16052
_diffrn_reflns_point_group_measured_fraction_full 0.994
_diffrn_reflns_point_group_measured_fraction_max 0.988
_diffrn_reflns_theta_full 25.242
_diffrn_reflns_theta_max 30.564
_diffrn_reflns_theta_min 2.232
_exptl_absorpt_coefficient_mu 0.121
_exptl_absorpt_correction_T_max 0.7461
_exptl_absorpt_correction_T_min 0.6741
_exptl_absorpt_correction_type multi-scan
_exptl_absorpt_process_details 'SADABS, Bruker, 2016'
_exptl_crystal_colour colorless
_exptl_crystal_density_diffrn 1.430
_exptl_crystal_description block
_exptl_crystal_F_000 300
_exptl_crystal_size_max 0.260
_exptl_crystal_size_mid 0.200
_exptl_crystal_size_min 0.180
_refine_diff_density_max 0.307
_refine_diff_density_min -0.245
_refine_diff_density_rms 0.054
_refine_ls_extinction_method none
_refine_ls_goodness_of_fit_ref 1.049
_refine_ls_hydrogen_treatment constr
_refine_ls_matrix_type full
_refine_ls_number_parameters 190
_refine_ls_number_reflns 4109
_refine_ls_number_restraints 0
_refine_ls_restrained_S_all 1.049
_refine_ls_R_factor_all 0.0722
_refine_ls_R_factor_gt 0.0538
_refine_ls_shift/su_max 0.000
_refine_ls_shift/su_mean 0.000
_refine_ls_structure_factor_coef Fsqd
_refine_ls_weighting_details 'w=1/[\s^2^(Fo^2^)+(0.0612P)^2^+0.2321P] where P=(Fo^2^+2Fc^2^)/3'
_refine_ls_weighting_scheme calc
_refine_ls_wR_factor_gt 0.1353
_refine_ls_wR_factor_ref 0.1524
_reflns_Friedel_coverage 0.000
_reflns_number_gt 3100
_reflns_number_total 4109
_reflns_threshold_expression 'I > 2\s(I)'
_cod_data_source_file d0ra08289a2.cif
_cod_data_source_block KA983_0m
_cod_database_code 7241433
_shelx_shelxl_version_number 2018/3
_shelx_space_group_comment
;
The symmetry employed for this shelxl refinement is uniquely defined
by the following loop, which should always be used as a source of
symmetry information in preference to the above space-group names.
They are only intended as comments.
;
_shelx_estimated_absorpt_t_min 0.969
_shelx_estimated_absorpt_t_max 0.979

loop_
_space_group_symop_operation_xyz
'x, y, z'
'-x, -y, -z'

loop_
_atom_site_label
_atom_site_type_symbol
_atom_site_fract_x
_atom_site_fract_y
_atom_site_fract_z
_atom_site_U_iso_or_equiv
_atom_site_adp_type
_atom_site_occupancy
_atom_site_site_symmetry_order
_atom_site_calc_flag
_atom_site_refinement_flags_posn
_atom_site_refinement_flags_adp
_atom_site_refinement_flags_occupancy
_atom_site_disorder_assembly
_atom_site_disorder_group
C1 C 0.40248(19) 0.69074(16) 0.79592(14) 0.0361(3) Uani 1 1 d . . . . .
H1 H 0.472894 0.771885 0.894151 0.043 Uiso 1 1 calc R U . . .
C2 C 0.16450(19) 0.70502(16) 0.68429(15) 0.0367(3) Uani 1 1 d . . . . .
C3 C -0.0077(2) 0.69179(19) 0.64594(17) 0.0454(3) Uani 1 1 d . . . . .
H3 H -0.098105 0.660385 0.692906 0.054 Uiso 1 1 calc R U . . .
C4 C -0.0393(2) 0.7277(2) 0.53385(19) 0.0533(4) Uani 1 1 d . . . . .
H4 H -0.152926 0.722110 0.506336 0.064 Uiso 1 1 calc R U . . .
C5 C 0.0955(3) 0.7716(3) 0.4621(2) 0.0604(5) Uani 1 1 d . . . . .
H5 H 0.070795 0.794508 0.387145 0.073 Uiso 1 1 calc R U . . .
C6 C 0.2664(2) 0.7816(2) 0.50130(18) 0.0528(4) Uani 1 1 d . . . . .
H6 H 0.356088 0.809167 0.452245 0.063 Uiso 1 1 calc R U . . .
C7 C 0.30100(19) 0.74976(16) 0.61537(14) 0.0376(3) Uani 1 1 d . . . . .
C8 C 0.46927(19) 0.75325(17) 0.68560(15) 0.0384(3) Uani 1 1 d . . . . .
H8 H 0.513848 0.675943 0.611781 0.046 Uiso 1 1 calc R U . . .
C9 C 0.6125(2) 0.9214(2) 0.7594(2) 0.0499(4) Uani 1 1 d . . . . .
C10 C 0.41507(19) 0.52297(16) 0.75788(14) 0.0369(3) Uani 1 1 d . . . . .
C11 C 0.32121(18) 0.43309(16) 0.83601(15) 0.0368(3) Uani 1 1 d . . . . .
C12 C 0.2988(3) 0.2667(2) 0.77973(19) 0.0517(4) Uani 1 1 d . . . . .
H12 H 0.343654 0.216131 0.696954 0.062 Uiso 1 1 calc R U . . .
C13 C 0.2099(3) 0.1784(2) 0.8479(2) 0.0641(5) Uani 1 1 d . . . . .
H13 H 0.193590 0.067988 0.809683 0.077 Uiso 1 1 calc R U . . .
C14 C 0.1449(3) 0.2528(2) 0.9723(2) 0.0613(5) Uani 1 1 d . . . . .
H14 H 0.084860 0.192285 1.017028 0.074 Uiso 1 1 calc R U . . .
C15 C 0.1691(3) 0.4172(2) 1.0302(2) 0.0565(4) Uani 1 1 d . . . . .
H15 H 0.127051 0.467638 1.114797 0.068 Uiso 1 1 calc R U . . .
C16 C 0.2566(2) 0.50725(19) 0.96172(16) 0.0449(3) Uani 1 1 d . . . . .
H16 H 0.271741 0.617494 1.000314 0.054 Uiso 1 1 calc R U . . .
O1 O 0.21744(15) 0.67617(14) 0.79476(12) 0.0453(3) Uani 1 1 d . . . . .
O2 O 0.50049(19) 0.46853(16) 0.66619(14) 0.0584(3) Uani 1 1 d . . . . .
F1 F 0.55669(18) 1.03517(13) 0.85614(14) 0.0742(4) Uani 1 1 d . . . . .
F2 F 0.67258(18) 0.97379(16) 0.66374(16) 0.0808(4) Uani 1 1 d . . . . .
F3 F 0.75433(15) 0.92517(17) 0.83294(16) 0.0812(4) Uani 1 1 d . . . . .

loop_
_atom_site_aniso_label
_atom_site_aniso_U_11
_atom_site_aniso_U_22
_atom_site_aniso_U_33
_atom_site_aniso_U_23
_atom_site_aniso_U_13
_atom_site_aniso_U_12
C1 0.0421(7) 0.0334(6) 0.0350(6) 0.0160(5) 0.0123(5) 0.0163(5)
C2 0.0455(7) 0.0308(6) 0.0377(6) 0.0168(5) 0.0136(5) 0.0175(5)
C3 0.0454(8) 0.0424(7) 0.0499(8) 0.0209(6) 0.0144(6) 0.0190(6)
C4 0.0476(8) 0.0564(9) 0.0529(9) 0.0240(8) 0.0018(7) 0.0184(7)
C5 0.0633(11) 0.0739(12) 0.0504(9) 0.0372(9) 0.0038(8) 0.0220(9)
C6 0.0550(9) 0.0634(10) 0.0451(8) 0.0334(8) 0.0123(7) 0.0165(8)
C7 0.0430(7) 0.0349(6) 0.0348(6) 0.0167(5) 0.0108(5) 0.0133(5)
C8 0.0444(7) 0.0361(6) 0.0403(6) 0.0204(5) 0.0170(5) 0.0174(5)
C9 0.0438(8) 0.0471(8) 0.0607(9) 0.0300(7) 0.0105(7) 0.0126(6)
C10 0.0408(7) 0.0370(6) 0.0349(6) 0.0167(5) 0.0066(5) 0.0172(5)
C11 0.0390(7) 0.0341(6) 0.0387(6) 0.0181(5) 0.0030(5) 0.0140(5)
C12 0.0645(10) 0.0387(7) 0.0532(9) 0.0205(7) 0.0088(7) 0.0225(7)
C13 0.0763(13) 0.0398(8) 0.0752(12) 0.0322(8) 0.0031(10) 0.0135(8)
C14 0.0613(11) 0.0594(10) 0.0717(11) 0.0462(10) 0.0069(9) 0.0109(8)
C15 0.0637(10) 0.0650(11) 0.0568(9) 0.0403(9) 0.0192(8) 0.0256(9)
C16 0.0558(9) 0.0425(7) 0.0433(7) 0.0237(6) 0.0134(6) 0.0210(7)
O1 0.0510(6) 0.0586(6) 0.0530(6) 0.0386(5) 0.0275(5) 0.0336(5)
O2 0.0789(9) 0.0601(7) 0.0614(7) 0.0342(6) 0.0377(6) 0.0465(7)
F1 0.0793(8) 0.0394(5) 0.0778(8) 0.0107(5) 0.0092(6) 0.0150(5)
F2 0.0718(8) 0.0796(8) 0.0994(9) 0.0648(8) 0.0229(7) 0.0049(6)
F3 0.0462(6) 0.0847(9) 0.1099(10) 0.0556(8) -0.0069(6) 0.0082(6)

loop_
_atom_type_symbol
_atom_type_description
_atom_type_scat_dispersion_real
_atom_type_scat_dispersion_imag
_atom_type_scat_source
C C 0.0033 0.0016 'International Tables Vol C Tables 4.2.6.8 and 6.1.1.4'
H H 0.0000 0.0000 'International Tables Vol C Tables 4.2.6.8 and 6.1.1.4'
O O 0.0106 0.0060 'International Tables Vol C Tables 4.2.6.8 and 6.1.1.4'
F F 0.0171 0.0103 'International Tables Vol C Tables 4.2.6.8 and 6.1.1.4'

loop_
_geom_angle_atom_site_label_1
_geom_angle_atom_site_label_2
_geom_angle_atom_site_label_3
_geom_angle
_geom_angle_site_symmetry_1
_geom_angle_site_symmetry_3
_geom_angle_publ_flag
O1 C1 C10 109.24(11) . . ?
O1 C1 C8 107.26(11) . . ?
C10 C1 C8 113.12(11) . . ?
O1 C1 H1 109.1 . . ?
C10 C1 H1 109.1 . . ?
C8 C1 H1 109.1 . . ?
O1 C2 C7 113.46(14) . . ?
O1 C2 C3 123.74(13) . . ?
C7 C2 C3 122.80(14) . . ?
C2 C3 C4 116.88(14) . . ?
C2 C3 H3 121.6 . . ?
C4 C3 H3 121.6 . . ?
C5 C4 C3 121.37(17) . . ?
C5 C4 H4 119.3 . . ?
C3 C4 H4 119.3 . . ?
C6 C5 C4 120.55(16) . . ?
C6 C5 H5 119.7 . . ?
C4 C5 H5 119.7 . . ?
C5 C6 C7 118.73(15) . . ?
C5 C6 H6 120.6 . . ?
C7 C6 H6 120.6 . . ?
C2 C7 C6 119.64(15) . . ?
C2 C7 C8 108.47(13) . . ?
C6 C7 C8 131.89(13) . . ?
C9 C8 C7 112.73(13) . . ?
C9 C8 C1 112.22(14) . . ?
C7 C8 C1 102.44(12) . . ?
C9 C8 H8 109.7 . . ?
C7 C8 H8 109.7 . . ?
C1 C8 H8 109.7 . . ?
F2 C9 F3 106.65(15) . . ?
F2 C9 F1 106.37(16) . . ?
F3 C9 F1 106.71(16) . . ?
F2 C9 C8 112.16(15) . . ?
F3 C9 C8 111.81(15) . . ?
F1 C9 C8 112.72(15) . . ?
O2 C10 C11 122.21(14) . . ?
O2 C10 C1 119.48(13) . . ?
C11 C10 C1 118.31(12) . . ?
C16 C11 C12 119.17(14) . . ?
C16 C11 C10 122.71(14) . . ?
C12 C11 C10 118.12(14) . . ?
C13 C12 C11 119.80(17) . . ?
C13 C12 H12 120.1 . . ?
C11 C12 H12 120.1 . . ?
C14 C13 C12 120.63(17) . . ?
C14 C13 H13 119.7 . . ?
C12 C13 H13 119.7 . . ?
C13 C14 C15 120.09(16) . . ?
C13 C14 H14 120.0 . . ?
C15 C14 H14 120.0 . . ?
C14 C15 C16 119.93(18) . . ?
C14 C15 H15 120.0 . . ?
C16 C15 H15 120.0 . . ?
C11 C16 C15 120.35(16) . . ?
C11 C16 H16 119.8 . . ?
C15 C16 H16 119.8 . . ?
C2 O1 C1 107.90(10) . . ?

loop_
_geom_bond_atom_site_label_1
_geom_bond_atom_site_label_2
_geom_bond_distance
_geom_bond_site_symmetry_2
_geom_bond_publ_flag
C1 O1 1.451(2) . ?
C1 C10 1.543(2) . ?
C1 C8 1.548(2) . ?
C1 H1 0.9800 . ?
C2 O1 1.381(2) . ?
C2 C7 1.382(2) . ?
C2 C3 1.384(2) . ?
C3 C4 1.391(3) . ?
C3 H3 0.9300 . ?
C4 C5 1.391(3) . ?
C4 H4 0.9300 . ?
C5 C6 1.387(3) . ?
C5 H5 0.9300 . ?
C6 C7 1.390(2) . ?
C6 H6 0.9300 . ?
C7 C8 1.507(2) . ?
C8 C9 1.499(2) . ?
C8 H8 0.9800 . ?
C9 F2 1.336(2) . ?
C9 F3 1.340(2) . ?
C9 F1 1.341(2) . ?
C10 O2 1.2155(19) . ?
C10 C11 1.490(2) . ?
C11 C16 1.390(2) . ?
C11 C12 1.407(2) . ?
C12 C13 1.383(3) . ?
C12 H12 0.9300 . ?
C13 C14 1.382(3) . ?
C13 H13 0.9300 . ?
C14 C15 1.384(3) . ?
C14 H14 0.9300 . ?
C15 C16 1.394(2) . ?
C15 H15 0.9300 . ?
C16 H16 0.9300 . ?

loop_
_geom_torsion_atom_site_label_1
_geom_torsion_atom_site_label_2
_geom_torsion_atom_site_label_3
_geom_torsion_atom_site_label_4
_geom_torsion
_geom_torsion_site_symmetry_1
_geom_torsion_site_symmetry_2
_geom_torsion_site_symmetry_3
_geom_torsion_site_symmetry_4
_geom_torsion_publ_flag
O1 C2 C3 C4 178.91(13) . . . . ?
C7 C2 C3 C4 -0.7(2) . . . . ?
C2 C3 C4 C5 1.2(2) . . . . ?
C3 C4 C5 C6 -0.3(3) . . . . ?
C4 C5 C6 C7 -1.1(3) . . . . ?
O1 C2 C7 C6 179.63(13) . . . . ?
C3 C2 C7 C6 -0.7(2) . . . . ?
O1 C2 C7 C8 -0.18(16) . . . . ?
C3 C2 C7 C8 179.46(13) . . . . ?
C5 C6 C7 C2 1.6(2) . . . . ?
C5 C6 C7 C8 -178.62(16) . . . . ?
C2 C7 C8 C9 -116.65(14) . . . . ?
C6 C7 C8 C9 63.6(2) . . . . ?
C2 C7 C8 C1 4.17(14) . . . . ?
C6 C7 C8 C1 -175.60(16) . . . . ?
O1 C1 C8 C9 114.60(14) . . . . ?
C10 C1 C8 C9 -124.89(14) . . . . ?
O1 C1 C8 C7 -6.58(13) . . . . ?
C10 C1 C8 C7 113.94(13) . . . . ?
C7 C8 C9 F2 -66.22(17) . . . . ?
C1 C8 C9 F2 178.72(13) . . . . ?
C7 C8 C9 F3 174.03(13) . . . . ?
C1 C8 C9 F3 58.98(18) . . . . ?
C7 C8 C9 F1 53.81(18) . . . . ?
C1 C8 C9 F1 -61.24(18) . . . . ?
O1 C1 C10 O2 131.99(15) . . . . ?
C8 C1 C10 O2 12.61(19) . . . . ?
O1 C1 C10 C11 -48.10(16) . . . . ?
C8 C1 C10 C11 -167.48(12) . . . . ?
O2 C10 C11 C16 165.61(15) . . . . ?
C1 C10 C11 C16 -14.3(2) . . . . ?
O2 C10 C11 C12 -14.0(2) . . . . ?
C1 C10 C11 C12 166.09(13) . . . . ?
C16 C11 C12 C13 1.4(2) . . . . ?
C10 C11 C12 C13 -178.97(16) . . . . ?
C11 C12 C13 C14 -1.0(3) . . . . ?
C12 C13 C14 C15 -0.3(3) . . . . ?
C13 C14 C15 C16 1.0(3) . . . . ?
C12 C11 C16 C15 -0.6(2) . . . . ?
C10 C11 C16 C15 179.76(15) . . . . ?
C14 C15 C16 C11 -0.6(3) . . . . ?
C7 C2 O1 C1 -4.29(15) . . . . ?
C3 C2 O1 C1 176.08(13) . . . . ?
C10 C1 O1 C2 -116.17(12) . . . . ?
C8 C1 O1 C2 6.78(14) . . . . ?
